data_4133748
loop_
_publ_author_name
'Zhu, Chenghao'
'Chu, Haoke'
'Li, Gen'
'Ma, Shengming'
'Zhang, Junliang'

_publ_section_title
;
 Pd-Catalyzed Enantioselective Heck Reaction of Aryl Triflates and
 Alkynes.
;
_journal_name_full 'Journal of the American Chemical Society'
_journal_paper_doi 10.1021/jacs.9b10883
_journal_year 2019
_chemical_absolute_configuration ad
_chemical_formula_moiety 'C48 H54 N O P S'
_chemical_formula_sum 'C48 H54 N O P S'
_chemical_formula_weight 723.95
_space_group_crystal_system orthorhombic
_space_group_IT_number 19
_space_group_name_Hall 'P 2ac 2ab'
_space_group_name_H-M_alt 'P 21 21 21'
_atom_sites_solution_hydrogens geom
_atom_sites_solution_primary dual
_audit_creation_date 2019-07-03
_audit_creation_method
;
Olex2 1.2
(compiled 2018.05.29 svn.r3508 for OlexSys, GUI svn.r5506)
;
_cell_angle_alpha 90
_cell_angle_beta 90
_cell_angle_gamma 90
_cell_formula_units_Z 4
_cell_length_a 10.40830(10)
_cell_length_b 11.28120(10)
_cell_length_c 33.5735(2)
_cell_measurement_reflns_used 51015
_cell_measurement_temperature 100.00(10)
_cell_measurement_theta_max 74.1290
_cell_measurement_theta_min 4.1210
_cell_volume 3942.14(6)
_computing_cell_refinement 'CrysAlisPro 1.171.39.32a (Rigaku OD, 2017)'
_computing_data_collection 'CrysAlisPro 1.171.39.32a (Rigaku OD, 2017)'
_computing_data_reduction 'CrysAlisPro 1.171.39.32a (Rigaku OD, 2017)'
_computing_molecular_graphics 'Olex2 (Dolomanov et al., 2009)'
_computing_publication_material 'Olex2 (Dolomanov et al., 2009)'
_computing_structure_refinement 'ShelXL (Sheldrick, 2015)'
_computing_structure_solution 'ShelXT (Sheldrick, 2015)'
_diffrn_ambient_environment N~2~
_diffrn_ambient_temperature 100.00(10)
_diffrn_detector 'CCD plate'
_diffrn_measured_fraction_theta_full 0.998
_diffrn_measured_fraction_theta_max 0.995
_diffrn_measurement_details
;
List of Runs (angles in degrees, time in seconds):

  # Type    Start    End  Width  t~exp~   \w     \q     \k     \f   Frames
--------------------------------------------------------------------------
  1  \w    -19.00  28.00   1.00    1.00    --    0.00  38.00  30.00   47
  2  \w    -17.00  37.00   1.00    1.00    --    0.00  77.00  90.00   54
  3  \w    -19.00  39.00   1.00    1.00    --    0.00  38.00 -60.00   58
  4  \w    -77.00  21.00   1.00    1.00    --    0.00 -57.00  60.00   98
  5  \w    -30.00   2.00   1.00    1.00    --    0.00  77.00 120.00   32
  6  \w    -19.00  87.00   1.00    1.00    --    0.00  38.00-150.00  106
  7  \w    -61.00  16.00   1.00    1.00    --    0.00 -57.00 150.00   77
  8  \w     19.00  88.00   1.00    1.00    --    0.00  77.00 120.00   69
  9  \w     44.00  70.00   1.00    1.00    --    0.00  77.00  90.00   26
 10  \w     44.00  74.00   1.00    1.00    --    0.00  38.00  30.00   30
 11  \w     44.00  89.00   1.00    1.00    --    0.00  38.00 -60.00   45
 12  \w     34.00  84.00   1.00    1.00    --    0.00  38.00  90.00   50
 13  \w    -16.00  12.00   1.00    1.00    --    0.00  38.00  90.00   28
 14  \w     68.00 181.00   1.00    1.00    --   95.80  69.00  24.65  113
 15  \w     67.00  92.00   1.00    1.00    --   95.80  73.00-133.17   25
 16  \w     70.00 104.00   1.00    1.00    --   95.80  64.00  66.23   34
 17  \w    159.00 185.00   1.00    1.00    --   95.80  78.00  -9.97   26
 18  \w     65.00  91.00   1.00    1.00    --   95.80  78.00  -9.97   26
 19  \w    141.00 166.00   1.00    1.00    --   95.80  74.00 -10.14   25
 20  \w    144.00 176.00   1.00    1.00    --   95.80  58.00 -98.91   32
 21  \w     63.00  88.00   1.00    1.00    --   95.80  81.00-157.01   25
 22  \w     63.00  88.00   1.00    1.00    --   95.80  81.00-103.49   25
 23  \w      6.00 120.00   1.00    1.00    --   95.80 -61.00   0.00  114
 24  \w     40.00  78.00   1.00    1.00    --   95.80 -82.00-180.00   38
 25  \w     82.00 108.00   1.00    1.00    --   95.80 -82.00-180.00   26
 26  \w     65.00  90.00   1.00    1.00    --   95.80  77.00 -90.00   25
 27  \w     56.00 128.00   1.00    1.00    --   95.80 -82.00 -60.00   72
 28  \w     72.00  98.00   1.00    1.00    --   95.80  61.00  90.00   26
 29  \w    106.00 181.00   1.00    1.00    --   95.80  61.00  90.00   75
 30  \w      6.00 125.00   1.00    1.00    --   95.80 -82.00-120.00  119
 31  \w    108.00 141.00   1.00    1.00    --   95.80  82.00 125.09   33
 32  \w     63.00  90.00   1.00    1.00    --   95.80  81.00  99.39   27
 33  \w     65.00  91.00   1.00    1.00    --   95.80  78.00 142.26   26
 34  \w     63.00  89.00   1.00    1.00    --   95.80  82.00 125.09   26
 35  \w     66.00  91.00   1.00    1.00    --   95.80  74.00 -10.14   25
 36  \w     65.00  90.00   1.00    1.00    --   95.80  77.00-120.00   25
 37  \w     63.00  89.00   1.00    1.00    --   95.80  82.00-180.00   26
 38  \w     68.00  93.00   1.00    1.00    --   95.80  68.00 -57.26   25
 39  \w     65.00  93.00   1.00    1.00    --   95.80  77.00 -30.00   28
 40  \w     63.00  89.00   1.00    1.00    --   95.80  82.00 150.00   26
 41  \w     65.00  91.00   1.00    1.00    --   95.80  77.00   0.00   26
 42  \w     96.00 128.00   1.00    1.00    --   95.80  77.00   0.00   32
 43  \w     65.00  90.00   1.00    1.00    --   95.80  77.00  30.00   25
 44  \w     63.00  88.00   1.00    1.00    --   95.80  82.00  60.00   25
 45  \w     19.00  69.00   1.00    1.00    --   95.80 -82.00 150.00   50
 46  \w     82.00 128.00   1.00    1.00    --   95.80 -82.00 150.00   46
 47  \w     63.00  89.00   1.00    1.00    --   95.80  82.00 -60.00   26
 48  \w     63.00  88.00   1.00    1.00    --   95.80  82.00  90.00   25
 49  \w    156.00 184.00   1.00    1.00    --   95.80  82.00  90.00   28
 50  \w     65.00  90.00   1.00    1.00    --   95.80  77.00 120.00   25
 51  \w     75.00 169.00   1.00    1.00    --   95.80  45.00-150.00   94
 52  \w     75.00 101.00   1.00    1.00    --   95.80  45.00 120.00   26
 53  \w     64.00  90.00   1.00    1.00    --   95.80  80.00-112.07   26
 54  \w     67.00  93.00   1.00    1.00    --   95.80  71.00  63.81   26
 55  \w     72.00 123.00   1.00    1.00    --   95.80  61.00-180.00   51
 56  \w     63.00 112.00   1.00    1.00    --   95.80  82.00  30.00   49
 57  \w     64.00  89.00   1.00    1.00    --   95.80  80.00 -48.82   25
 58  \w     71.00 125.00   1.00    1.00    --   95.80  61.00 -90.00   54
 59  \w     71.00 180.00   1.00    1.00    --   95.80  61.00 -60.00  109
 60  \w     63.00  89.00   1.00    1.00    --   95.80  82.00   0.00   26
 61  \w     71.00 145.00   1.00    1.00    --   95.80  61.00   0.00   74
 62  \w     65.00  90.00   1.00    1.00    --   95.80  77.00-180.00   25
 63  \w     71.00 185.00   1.00    1.00    --   95.80  61.00 150.00  114
 64  \w     44.00 127.00   1.00    1.00    --   95.80 -82.00  30.00   83
 65  \w     65.00  90.00   1.00    1.00    --   95.80  77.00  90.00   25
 66  \w      6.00 118.00   1.00    1.00    --   95.80 -82.00 120.00  112
 67  \w     67.00  92.00   1.00    1.00    --   95.80  71.00 123.89   25
 68  \w    108.00 185.00   1.00    1.00    --   95.80  64.00  66.23   77
 69  \w     68.00 182.00   1.00    1.00    --   95.80  68.00 -49.00  114
 70  \w     71.00 133.00   1.00    1.00    --   95.80  58.00 -98.91   62
 71  \w     72.00 177.00   1.00    1.00    --   95.80  57.00-136.40  105
;
_diffrn_measurement_device 'four-circle diffractometer'
_diffrn_measurement_device_type 'XtaLAB AFC12 (RINC): Kappa dual home/near'
_diffrn_measurement_method '\w scans'
_diffrn_orient_matrix_type 'CrysAlisPro convention (1999,Acta A55,543-557)'
_diffrn_orient_matrix_UB_11 -0.0272951000
_diffrn_orient_matrix_UB_12 -0.0791555000
_diffrn_orient_matrix_UB_13 -0.0363926000
_diffrn_orient_matrix_UB_21 -0.0183612000
_diffrn_orient_matrix_UB_22 -0.1074736000
_diffrn_orient_matrix_UB_23 0.0277191000
_diffrn_orient_matrix_UB_31 -0.1444067000
_diffrn_orient_matrix_UB_32 0.0286625000
_diffrn_orient_matrix_UB_33 0.0033778000
_diffrn_radiation_monochromator graphite
_diffrn_radiation_probe x-ray
_diffrn_radiation_type CuK\a
_diffrn_radiation_wavelength 1.54184
_diffrn_reflns_av_R_equivalents 0.0491
_diffrn_reflns_av_unetI/netI 0.0201
_diffrn_reflns_Laue_measured_fraction_full 0.998
_diffrn_reflns_Laue_measured_fraction_max 0.995
_diffrn_reflns_limit_h_max 12
_diffrn_reflns_limit_h_min -12
_diffrn_reflns_limit_k_max 14
_diffrn_reflns_limit_k_min -14
_diffrn_reflns_limit_l_max 41
_diffrn_reflns_limit_l_min -41
_diffrn_reflns_number 102954
_diffrn_reflns_point_group_measured_fraction_full 0.998
_diffrn_reflns_point_group_measured_fraction_max 0.994
_diffrn_reflns_theta_full 67.684
_diffrn_reflns_theta_max 74.585
_diffrn_reflns_theta_min 4.134
_diffrn_source 'fine-focus sealed X-ray tube'
_diffrn_source_type 'Enhance (Cu) X-ray Source'
_exptl_absorpt_coefficient_mu 1.388
_exptl_absorpt_correction_T_max 1.00000
_exptl_absorpt_correction_T_min 0.56632
_exptl_absorpt_correction_type multi-scan
_exptl_absorpt_process_details
;
CrysAlisPro 1.171.39.32a (Rigaku Oxford Diffraction, 2017)
Empirical absorption correction using spherical harmonics,
 implemented in SCALE3 ABSPACK scaling algorithm.
;
_exptl_crystal_colour 'clear light colourless'
_exptl_crystal_colour_lustre clear
_exptl_crystal_colour_modifier light
_exptl_crystal_colour_primary colourless
_exptl_crystal_density_diffrn 1.220
_exptl_crystal_description block
_exptl_crystal_F_000 1552
_exptl_crystal_size_max 0.39
_exptl_crystal_size_mid 0.26
_exptl_crystal_size_min 0.22
_refine_diff_density_max 0.202
_refine_diff_density_min -0.255
_refine_diff_density_rms 0.034
_refine_ls_abs_structure_details
;
 Flack x determined using 3374 quotients [(I+)-(I-)]/[(I+)+(I-)]
 (Parsons, Flack and Wagner, Acta Cryst. B69 (2013) 249-259).
;
_refine_ls_abs_structure_Flack 0.002(3)
_refine_ls_extinction_method none
_refine_ls_goodness_of_fit_ref 1.030
_refine_ls_hydrogen_treatment constr
_refine_ls_matrix_type full
_refine_ls_number_parameters 472
_refine_ls_number_reflns 8003
_refine_ls_number_restraints 0
_refine_ls_restrained_S_all 1.030
_refine_ls_R_factor_all 0.0258
_refine_ls_R_factor_gt 0.0253
_refine_ls_shift/su_max 0.001
_refine_ls_shift/su_mean 0.000
_refine_ls_structure_factor_coef Fsqd
_refine_ls_weighting_details 'w=1/[\s^2^(Fo^2^)+(0.0292P)^2^+1.1271P] where P=(Fo^2^+2Fc^2^)/3'
_refine_ls_weighting_scheme calc
_refine_ls_wR_factor_gt 0.0622
_refine_ls_wR_factor_ref 0.0625
_reflns_Friedel_coverage 0.776
_reflns_Friedel_fraction_full 0.999
_reflns_Friedel_fraction_max 0.991
_reflns_number_gt 7887
_reflns_number_total 8003
_reflns_threshold_expression 'I > 2\s(I)'
_cod_data_source_file ja9b10883_si_002.cif
_cod_data_source_block exp_932
_cod_database_code 4133748
_shelx_shelxl_version_number 2016/6
_shelx_space_group_comment
;
The symmetry employed for this shelxl refinement is uniquely defined
by the following loop, which should always be used as a source of
symmetry information in preference to the above space-group names.
They are only intended as comments.
;
_shelx_estimated_absorpt_t_max 0.750
_shelx_estimated_absorpt_t_min 0.614
_reflns_odcompleteness_completeness 99.95
_reflns_odcompleteness_iscentric 1
_reflns_odcompleteness_theta 66.97
_olex2_refinement_description
;
1. Fixed Uiso
 At 1.2 times of:
  All C(H) groups, All C(H,H) groups
 At 1.5 times of:
  All C(H,H,H) groups
2.a Ternary CH refined with riding coordinates:
 C7(H7), C1(H1), C19(H19)
2.b Secondary CH2 refined with riding coordinates:
 C48(H48A,H48B), C3(H3A,H3B), C2(H2A,H2B), C4(H4A,H4B), C8(H8A,H8B), C5(H5A,
 H5B), C6(H6A,H6B), C12(H12A,H12B), C10(H10A,H10B), C11(H11A,H11B), C9(H9A,H9B)
2.c Aromatic/amide H refined with riding coordinates:
 C43(H43), C21(H21), C26(H26), C16(H16), C33(H33), C14(H14), C34(H34),
 C15(H15), C32(H32), C13(H13), C38(H38), C27(H27), C23(H23), C41(H41), C31(H31),
  C22(H22), C39(H39), C28(H28), C40(H40), C29(H29)
2.d Idealised Me refined as rotating group:
 C47(H47A,H47B,H47C), C46(H46A,H46B,H46C), C45(H45A,H45B,H45C)
;
_olex2_submission_special_instructions 'No special instructions were received'
_oxdiff_exptl_absorpt_empirical_details
;
Empirical correction (ABSPACK) includes:
- Absorption correction using spherical harmonics
- Frame scaling
;
_oxdiff_exptl_absorpt_empirical_full_max 1.889
_oxdiff_exptl_absorpt_empirical_full_min 0.641

loop_
_space_group_symop_operation_xyz
'x, y, z'
'-x+1/2, -y, z+1/2'
'-x, y+1/2, -z+1/2'
'x+1/2, -y+1/2, -z'

loop_
_atom_site_label
_atom_site_type_symbol
_atom_site_fract_x
_atom_site_fract_y
_atom_site_fract_z
_atom_site_U_iso_or_equiv
_atom_site_adp_type
_atom_site_occupancy
_atom_site_site_symmetry_order
_atom_site_calc_flag
_atom_site_refinement_flags_posn
S1 S 0.68035(4) 0.87180(3) 0.64398(2) 0.01535(9) Uani 1 1 d .
P1 P 0.84518(4) 0.40078(4) 0.59810(2) 0.01491(9) Uani 1 1 d .
O1 O 0.74989(13) 0.92820(11) 0.67782(4) 0.0218(3) Uani 1 1 d .
N1 N 0.66453(15) 0.72320(12) 0.65389(4) 0.0147(3) Uani 1 1 d .
C35 C 0.78807(17) 0.50027(16) 0.71999(5) 0.0162(4) Uani 1 1 d .
C43 C 0.6596(2) 0.31894(16) 0.72455(5) 0.0200(4) Uani 1 1 d .
H43 H 0.654714 0.237711 0.729031 0.024 Uiso 1 1 calc R
C17 C 0.93887(17) 0.53541(15) 0.61071(5) 0.0147(3) Uani 1 1 d .
C37 C 0.55936(18) 0.50405(16) 0.70358(5) 0.0177(4) Uani 1 1 d .
C18 C 0.87593(17) 0.63998(15) 0.62396(5) 0.0148(3) Uani 1 1 d .
C21 C 0.72871(19) 0.73744(16) 0.55660(5) 0.0200(4) Uani 1 1 d .
H21 H 0.799797 0.781071 0.564766 0.024 Uiso 1 1 calc R
C26 C 0.49904(17) 0.50878(16) 0.59480(6) 0.0188(4) Uani 1 1 d .
H26 H 0.526344 0.498337 0.620942 0.023 Uiso 1 1 calc R
C16 C 1.07280(18) 0.53714(16) 0.60762(5) 0.0182(4) Uani 1 1 d .
H16 H 1.115003 0.469314 0.598861 0.022 Uiso 1 1 calc R
C33 C 1.0093(2) 0.49366(17) 0.74395(6) 0.0216(4) Uani 1 1 d .
H33 H 1.087625 0.531469 0.747906 0.026 Uiso 1 1 calc R
C30 C 0.77539(18) 0.37715(16) 0.73118(5) 0.0176(4) Uani 1 1 d .
C25 C 0.56333(17) 0.59240(15) 0.57021(5) 0.0167(3) Uani 1 1 d .
C20 C 0.67246(18) 0.66001(14) 0.58297(5) 0.0158(3) Uani 1 1 d .
C42 C 0.55112(18) 0.37886(17) 0.71144(5) 0.0192(4) Uani 1 1 d .
C14 C 1.08292(19) 0.73620(16) 0.63159(6) 0.0221(4) Uani 1 1 d .
H14 H 1.130382 0.802561 0.638915 0.027 Uiso 1 1 calc R
C7 C 0.83807(18) 0.41987(15) 0.54270(5) 0.0177(3) Uani 1 1 d .
H7 H 0.805804 0.500572 0.538631 0.021 Uiso 1 1 calc R
C34 C 0.91209(18) 0.55292(17) 0.72584(5) 0.0197(4) Uani 1 1 d .
H34 H 0.926277 0.629897 0.716951 0.024 Uiso 1 1 calc R
C15 C 1.14491(18) 0.63657(16) 0.61718(6) 0.0207(4) Uani 1 1 d .
H15 H 1.233656 0.636242 0.613956 0.025 Uiso 1 1 calc R
C32 C 0.9933(2) 0.37483(18) 0.75696(5) 0.0241(4) Uani 1 1 d .
H32 H 1.059564 0.336078 0.770195 0.029 Uiso 1 1 calc R
C13 C 0.95007(18) 0.73739(15) 0.63513(5) 0.0195(4) Uani 1 1 d .
H13 H 0.909658 0.804570 0.645167 0.023 Uiso 1 1 calc R
C38 C 0.44274(19) 0.56533(18) 0.69466(6) 0.0224(4) Uani 1 1 d .
H38 H 0.445612 0.646097 0.689174 0.027 Uiso 1 1 calc R
C1 C 0.96430(18) 0.28038(15) 0.60714(5) 0.0170(4) Uani 1 1 d .
H1 H 1.042525 0.296351 0.591803 0.020 Uiso 1 1 calc R
C24 C 0.51852(18) 0.60551(16) 0.53019(5) 0.0208(4) Uani 1 1 d .
C36 C 0.67948(19) 0.56251(15) 0.70601(5) 0.0166(3) Uani 1 1 d .
C27 C 0.39791(19) 0.44329(18) 0.58091(6) 0.0224(4) Uani 1 1 d .
H27 H 0.356989 0.389963 0.597802 0.027 Uiso 1 1 calc R
C48 C 0.68676(18) 0.69377(15) 0.69673(5) 0.0169(3) Uani 1 1 d .
H48A H 0.623379 0.735051 0.712738 0.020 Uiso 1 1 calc R
H48B H 0.770843 0.722893 0.704441 0.020 Uiso 1 1 calc R
C23 C 0.5792(2) 0.68783(18) 0.50453(6) 0.0264(4) Uani 1 1 d .
H23 H 0.549001 0.697719 0.478674 0.032 Uiso 1 1 calc R
C3 C 1.0879(2) 0.17689(17) 0.66226(6) 0.0223(4) Uani 1 1 d .
H3A H 1.169162 0.188511 0.648684 0.027 Uiso 1 1 calc R
H3B H 1.104136 0.177095 0.690708 0.027 Uiso 1 1 calc R
C2 C 0.99672(19) 0.27798(15) 0.65180(5) 0.0191(4) Uani 1 1 d .
H2A H 1.035938 0.352749 0.659271 0.023 Uiso 1 1 calc R
H2B H 0.917994 0.269300 0.666991 0.023 Uiso 1 1 calc R
C47 C 0.5334(2) 1.06109(16) 0.63570(6) 0.0225(4) Uani 1 1 d .
H47A H 0.589550 1.099009 0.654471 0.034 Uiso 1 1 calc GR
H47B H 0.451700 1.100544 0.635664 0.034 Uiso 1 1 calc GR
H47C H 0.570574 1.065218 0.609563 0.034 Uiso 1 1 calc GR
C4 C 1.0309(2) 0.05812(16) 0.65015(6) 0.0245(4) Uani 1 1 d .
H4A H 0.953809 0.043132 0.665573 0.029 Uiso 1 1 calc R
H4B H 1.092034 -0.004520 0.655862 0.029 Uiso 1 1 calc R
C41 C 0.4289(2) 0.32171(19) 0.70849(6) 0.0251(4) Uani 1 1 d .
H41 H 0.423749 0.240068 0.711976 0.030 Uiso 1 1 calc R
C8 C 0.96585(19) 0.41542(18) 0.52012(5) 0.0236(4) Uani 1 1 d .
H8A H 1.000396 0.335611 0.521030 0.028 Uiso 1 1 calc R
H8B H 1.027249 0.468201 0.532686 0.028 Uiso 1 1 calc R
C5 C 0.9980(2) 0.05695(16) 0.60580(6) 0.0251(4) Uani 1 1 d .
H5A H 0.956859 -0.017614 0.599143 0.030 Uiso 1 1 calc R
H5B H 1.076554 0.062828 0.590369 0.030 Uiso 1 1 calc R
C6 C 0.9087(2) 0.15944(16) 0.59473(6) 0.0224(4) Uani 1 1 d .
H6A H 0.826235 0.148049 0.607657 0.027 Uiso 1 1 calc R
H6B H 0.894495 0.159020 0.566170 0.027 Uiso 1 1 calc R
C44 C 0.51491(18) 0.93063(15) 0.64753(5) 0.0179(4) Uani 1 1 d .
C19 C 0.72854(16) 0.64244(15) 0.62467(5) 0.0144(3) Uani 1 1 d .
H19 H 0.702665 0.562283 0.632565 0.017 Uiso 1 1 calc R
C31 C 0.8806(2) 0.31832(17) 0.74996(6) 0.0233(4) Uani 1 1 d .
H31 H 0.871709 0.239466 0.757550 0.028 Uiso 1 1 calc R
C46 C 0.43256(18) 0.86475(17) 0.61736(6) 0.0234(4) Uani 1 1 d .
H46A H 0.472927 0.867942 0.591670 0.035 Uiso 1 1 calc GR
H46B H 0.349322 0.901152 0.615906 0.035 Uiso 1 1 calc GR
H46C H 0.423446 0.783564 0.625450 0.035 Uiso 1 1 calc GR
C12 C 0.7380(2) 0.33926(17) 0.52313(5) 0.0226(4) Uani 1 1 d .
H12A H 0.765981 0.257407 0.524910 0.027 Uiso 1 1 calc R
H12B H 0.656860 0.346420 0.537135 0.027 Uiso 1 1 calc R
C22 C 0.6816(2) 0.75272(17) 0.51738(6) 0.0265(4) Uani 1 1 d .
H22 H 0.720507 0.807032 0.500392 0.032 Uiso 1 1 calc R
C39 C 0.3279(2) 0.50844(19) 0.69400(6) 0.0264(4) Uani 1 1 d .
H39 H 0.253122 0.551206 0.689098 0.032 Uiso 1 1 calc R
C28 C 0.35508(19) 0.45559(17) 0.54141(6) 0.0251(4) Uani 1 1 d .
H28 H 0.286404 0.410568 0.532182 0.030 Uiso 1 1 calc R
C40 C 0.3205(2) 0.3840(2) 0.70073(6) 0.0290(4) Uani 1 1 d .
H40 H 0.241475 0.345590 0.699794 0.035 Uiso 1 1 calc R
C10 C 0.8461(2) 0.37446(18) 0.45650(5) 0.0278(4) Uani 1 1 d .
H10A H 0.879133 0.294260 0.454568 0.033 Uiso 1 1 calc R
H10B H 0.830876 0.403261 0.429688 0.033 Uiso 1 1 calc R
C29 C 0.4153(2) 0.53436(17) 0.51666(6) 0.0247(4) Uani 1 1 d .
H29 H 0.387778 0.541318 0.490407 0.030 Uiso 1 1 calc R
C45 C 0.4618(2) 0.92384(19) 0.68966(6) 0.0271(4) Uani 1 1 d .
H45A H 0.443249 0.842773 0.696182 0.041 Uiso 1 1 calc GR
H45B H 0.384432 0.969898 0.691368 0.041 Uiso 1 1 calc GR
H45C H 0.524158 0.954561 0.708023 0.041 Uiso 1 1 calc GR
C11 C 0.7196(2) 0.37316(19) 0.47944(5) 0.0256(4) Uani 1 1 d .
H11A H 0.661372 0.317092 0.467017 0.031 Uiso 1 1 calc R
H11B H 0.680437 0.451072 0.477980 0.031 Uiso 1 1 calc R
C9 C 0.9455(2) 0.45274(19) 0.47670(6) 0.0275(4) Uani 1 1 d .
H9A H 0.917086 0.534603 0.475826 0.033 Uiso 1 1 calc R
H9B H 1.026266 0.447284 0.462423 0.033 Uiso 1 1 calc R

loop_
_atom_site_aniso_label
_atom_site_aniso_U_11
_atom_site_aniso_U_22
_atom_site_aniso_U_33
_atom_site_aniso_U_23
_atom_site_aniso_U_13
_atom_site_aniso_U_12
S1 0.0153(2) 0.01198(18) 0.01872(19) 0.00066(15) 0.00089(15) 0.00066(15)
P1 0.0160(2) 0.01239(19) 0.0164(2) -0.00257(15) 0.00108(16) -0.00137(16)
O1 0.0223(7) 0.0151(6) 0.0281(7) -0.0032(5) -0.0067(6) 0.0004(5)
N1 0.0160(7) 0.0133(6) 0.0149(7) 0.0010(5) 0.0011(6) 0.0020(6)
C35 0.0204(9) 0.0151(8) 0.0131(8) -0.0015(6) 0.0006(7) 0.0011(7)
C43 0.0286(10) 0.0148(8) 0.0165(8) -0.0002(6) 0.0029(7) -0.0021(8)
C17 0.0154(9) 0.0137(8) 0.0151(8) 0.0003(6) 0.0003(6) 0.0000(7)
C37 0.0204(9) 0.0200(9) 0.0126(8) 0.0000(7) 0.0007(7) -0.0014(7)
C18 0.0158(9) 0.0142(8) 0.0145(7) 0.0008(6) -0.0006(6) 0.0004(7)
C21 0.0216(9) 0.0174(8) 0.0209(9) -0.0005(7) -0.0005(7) -0.0027(7)
C26 0.0154(9) 0.0195(8) 0.0214(9) -0.0048(7) 0.0013(7) 0.0003(7)
C16 0.0178(9) 0.0136(8) 0.0232(9) -0.0018(7) 0.0010(7) 0.0021(7)
C33 0.0202(10) 0.0218(9) 0.0228(9) -0.0023(7) -0.0035(7) 0.0020(7)
C30 0.0240(9) 0.0150(8) 0.0139(8) -0.0002(7) 0.0020(7) 0.0018(7)
C25 0.0151(8) 0.0157(8) 0.0195(8) -0.0037(7) -0.0002(7) 0.0035(7)
C20 0.0161(9) 0.0141(8) 0.0171(8) -0.0019(6) 0.0008(7) 0.0021(7)
C42 0.0244(10) 0.0209(9) 0.0123(7) -0.0020(7) 0.0021(6) -0.0044(8)
C14 0.0178(9) 0.0134(8) 0.0352(11) -0.0028(8) -0.0008(8) -0.0030(7)
C7 0.0195(9) 0.0156(8) 0.0181(8) -0.0017(6) 0.0001(7) 0.0000(7)
C34 0.0211(10) 0.0170(8) 0.0209(9) 0.0003(7) -0.0023(7) 0.0006(7)
C15 0.0130(9) 0.0180(8) 0.0311(10) -0.0022(7) 0.0007(7) -0.0009(7)
C32 0.0263(10) 0.0233(9) 0.0226(9) 0.0025(8) -0.0044(8) 0.0088(8)
C13 0.0192(9) 0.0130(8) 0.0262(9) -0.0018(7) -0.0006(7) 0.0010(7)
C38 0.0220(10) 0.0265(10) 0.0188(9) 0.0025(7) 0.0005(7) -0.0007(8)
C1 0.0204(9) 0.0134(8) 0.0173(8) -0.0017(6) 0.0022(7) -0.0005(7)
C24 0.0208(9) 0.0200(9) 0.0216(9) -0.0039(7) -0.0038(7) 0.0042(7)
C36 0.0202(9) 0.0170(8) 0.0125(7) 0.0004(6) 0.0003(7) -0.0001(7)
C27 0.0168(9) 0.0221(9) 0.0282(10) -0.0055(8) 0.0025(7) -0.0024(7)
C48 0.0190(9) 0.0163(8) 0.0156(8) -0.0008(6) -0.0024(7) 0.0010(7)
C23 0.0341(12) 0.0260(10) 0.0192(9) 0.0027(8) -0.0061(8) 0.0023(9)
C3 0.0276(11) 0.0165(9) 0.0229(9) 0.0014(7) -0.0018(8) -0.0007(8)
C2 0.0250(10) 0.0133(8) 0.0188(9) -0.0026(7) -0.0002(7) -0.0005(7)
C47 0.0265(10) 0.0176(9) 0.0233(9) 0.0003(7) -0.0019(8) 0.0047(7)
C4 0.0342(11) 0.0135(8) 0.0257(10) 0.0026(7) -0.0012(8) -0.0018(8)
C41 0.0294(11) 0.0258(10) 0.0200(9) -0.0027(7) 0.0025(8) -0.0099(8)
C8 0.0227(10) 0.0284(10) 0.0196(9) -0.0001(8) 0.0034(7) 0.0006(8)
C5 0.0399(12) 0.0125(8) 0.0230(9) -0.0014(7) 0.0015(8) -0.0011(8)
C6 0.0308(11) 0.0162(9) 0.0202(9) -0.0027(7) -0.0012(8) -0.0022(7)
C44 0.0164(9) 0.0176(8) 0.0197(8) 0.0025(7) 0.0007(7) 0.0046(7)
C19 0.0143(9) 0.0120(7) 0.0169(8) -0.0008(6) 0.0006(6) -0.0001(6)
C31 0.0322(11) 0.0161(9) 0.0216(9) 0.0038(7) 0.0000(8) 0.0046(8)
C46 0.0189(10) 0.0218(9) 0.0294(10) 0.0034(8) -0.0034(8) 0.0016(8)
C12 0.0256(10) 0.0240(9) 0.0181(9) -0.0015(7) -0.0012(7) -0.0065(8)
C22 0.0345(11) 0.0237(9) 0.0212(9) 0.0055(7) -0.0019(8) -0.0038(9)
C39 0.0179(10) 0.0396(11) 0.0218(9) 0.0003(8) -0.0003(8) -0.0007(9)
C28 0.0171(10) 0.0243(9) 0.0338(10) -0.0097(8) -0.0056(8) 0.0006(8)
C40 0.0237(10) 0.0400(11) 0.0233(9) -0.0037(8) 0.0005(8) -0.0119(9)
C10 0.0397(12) 0.0269(10) 0.0169(8) -0.0011(8) 0.0019(8) -0.0007(10)
C29 0.0228(10) 0.0245(10) 0.0266(10) -0.0067(8) -0.0082(8) 0.0046(8)
C45 0.0283(11) 0.0280(10) 0.0250(10) 0.0041(8) 0.0090(8) 0.0120(8)
C11 0.0317(11) 0.0257(10) 0.0193(9) -0.0022(8) -0.0040(8) -0.0050(9)
C9 0.0303(11) 0.0316(11) 0.0207(9) 0.0016(8) 0.0046(8) -0.0027(9)

loop_
_atom_type_symbol
_atom_type_description
_atom_type_scat_dispersion_real
_atom_type_scat_dispersion_imag
_atom_type_scat_source
C C 0.0181 0.0091 'International Tables Vol C Tables 4.2.6.8 and 6.1.1.4'
H H 0.0000 0.0000 'International Tables Vol C Tables 4.2.6.8 and 6.1.1.4'
N N 0.0311 0.0180 'International Tables Vol C Tables 4.2.6.8 and 6.1.1.4'
O O 0.0492 0.0322 'International Tables Vol C Tables 4.2.6.8 and 6.1.1.4'
P P 0.2955 0.4335 'International Tables Vol C Tables 4.2.6.8 and 6.1.1.4'
S S 0.3331 0.5567 'International Tables Vol C Tables 4.2.6.8 and 6.1.1.4'

loop_
_geom_angle_atom_site_label_1
_geom_angle_atom_site_label_2
_geom_angle_atom_site_label_3
_geom_angle
O1 S1 N1 108.40(7)
O1 S1 C44 104.47(8)
N1 S1 C44 104.39(8)
C17 P1 C7 98.82(8)
C17 P1 C1 102.12(8)
C1 P1 C7 105.76(8)
C48 N1 S1 112.88(11)
C48 N1 C19 115.28(13)
C19 N1 S1 115.15(11)
C34 C35 C30 116.40(16)
C36 C35 C30 119.45(16)
C36 C35 C34 124.08(16)
C30 C43 H43 119.1
C42 C43 H43 119.1
C42 C43 C30 121.73(16)
C18 C17 P1 120.61(13)
C16 C17 P1 121.27(13)
C16 C17 C18 118.12(16)
C38 C37 C42 117.56(17)
C36 C37 C42 119.94(17)
C36 C37 C38 122.47(17)
C17 C18 C19 118.74(15)
C13 C18 C17 118.91(16)
C13 C18 C19 122.34(16)
C20 C21 H21 119.0
C20 C21 C22 121.93(18)
C22 C21 H21 119.0
C25 C26 H26 119.2
C27 C26 H26 119.2
C27 C26 C25 121.53(18)
C17 C16 H16 118.9
C15 C16 C17 122.25(17)
C15 C16 H16 118.9
C34 C33 H33 119.5
C34 C33 C32 121.06(19)
C32 C33 H33 119.5
C43 C30 C35 119.45(16)
C43 C30 C31 121.08(17)
C31 C30 C35 119.44(17)
C26 C25 C20 123.55(16)
C26 C25 C24 117.45(16)
C24 C25 C20 118.96(16)
C21 C20 C25 118.88(16)
C21 C20 C19 120.62(16)
C25 C20 C19 120.45(15)
C43 C42 C37 119.19(17)
C43 C42 C41 121.76(18)
C41 C42 C37 118.87(18)
C15 C14 H14 119.9
C15 C14 C13 120.16(17)
C13 C14 H14 119.9
P1 C7 H7 105.0
C8 C7 P1 116.96(13)
C8 C7 H7 105.0
C12 C7 P1 112.62(12)
C12 C7 H7 105.0
C12 C7 C8 111.02(15)
C35 C34 H34 119.1
C33 C34 C35 121.89(17)
C33 C34 H34 119.1
C16 C15 H15 120.5
C14 C15 C16 119.05(17)
C14 C15 H15 120.5
C33 C32 H32 120.3
C31 C32 C33 119.50(18)
C31 C32 H32 120.3
C18 C13 H13 119.3
C14 C13 C18 121.39(17)
C14 C13 H13 119.3
C37 C38 H38 119.2
C39 C38 C37 121.54(19)
C39 C38 H38 119.2
P1 C1 H1 109.5
C2 C1 P1 108.52(12)
C2 C1 H1 109.5
C2 C1 C6 109.32(14)
C6 C1 P1 110.58(13)
C6 C1 H1 109.5
C23 C24 C25 119.61(17)
C23 C24 C29 121.03(18)
C29 C24 C25 119.36(18)
C35 C36 C37 119.65(16)
C35 C36 C48 120.97(17)
C37 C36 C48 119.18(17)
C26 C27 H27 119.6
C26 C27 C28 120.81(19)
C28 C27 H27 119.6
N1 C48 C36 114.04(14)
N1 C48 H48A 108.7
N1 C48 H48B 108.7
C36 C48 H48A 108.7
C36 C48 H48B 108.7
H48A C48 H48B 107.6
C24 C23 H23 119.7
C22 C23 C24 120.57(17)
C22 C23 H23 119.7
H3A C3 H3B 108.1
C2 C3 H3A 109.5
C2 C3 H3B 109.5
C4 C3 H3A 109.5
C4 C3 H3B 109.5
C4 C3 C2 110.80(16)
C1 C2 H2A 109.2
C1 C2 H2B 109.2
C3 C2 C1 111.99(15)
C3 C2 H2A 109.2
C3 C2 H2B 109.2
H2A C2 H2B 107.9
H47A C47 H47B 109.5
H47A C47 H47C 109.5
H47B C47 H47C 109.5
C44 C47 H47A 109.5
C44 C47 H47B 109.5
C44 C47 H47C 109.5
C3 C4 H4A 109.5
C3 C4 H4B 109.5
C3 C4 C5 110.83(15)
H4A C4 H4B 108.1
C5 C4 H4A 109.5
C5 C4 H4B 109.5
C42 C41 H41 119.3
C40 C41 C42 121.38(19)
C40 C41 H41 119.3
C7 C8 H8A 109.7
C7 C8 H8B 109.7
C7 C8 C9 109.98(16)
H8A C8 H8B 108.2
C9 C8 H8A 109.7
C9 C8 H8B 109.7
C4 C5 H5A 109.3
C4 C5 H5B 109.3
C4 C5 C6 111.50(16)
H5A C5 H5B 108.0
C6 C5 H5A 109.3
C6 C5 H5B 109.3
C1 C6 H6A 109.2
C1 C6 H6B 109.2
C5 C6 C1 112.05(16)
C5 C6 H6A 109.2
C5 C6 H6B 109.2
H6A C6 H6B 107.9
C47 C44 S1 102.14(12)
C46 C44 S1 107.84(12)
C46 C44 C47 111.50(15)
C45 C44 S1 112.37(13)
C45 C44 C47 109.54(15)
C45 C44 C46 112.95(16)
N1 C19 C18 117.81(14)
N1 C19 C20 110.58(13)
N1 C19 H19 105.2
C18 C19 H19 105.2
C20 C19 C18 111.69(14)
C20 C19 H19 105.2
C30 C31 H31 119.3
C32 C31 C30 121.45(17)
C32 C31 H31 119.3
C44 C46 H46A 109.5
C44 C46 H46B 109.5
C44 C46 H46C 109.5
H46A C46 H46B 109.5
H46A C46 H46C 109.5
H46B C46 H46C 109.5
C7 C12 H12A 109.6
C7 C12 H12B 109.6
H12A C12 H12B 108.1
C11 C12 C7 110.42(15)
C11 C12 H12A 109.6
C11 C12 H12B 109.6
C21 C22 H22 120.0
C23 C22 C21 120.00(18)
C23 C22 H22 120.0
C38 C39 H39 119.6
C38 C39 C40 120.7(2)
C40 C39 H39 119.6
C27 C28 H28 120.3
C29 C28 C27 119.46(18)
C29 C28 H28 120.3
C41 C40 C39 119.79(19)
C41 C40 H40 120.1
C39 C40 H40 120.1
H10A C10 H10B 108.0
C11 C10 H10A 109.3
C11 C10 H10B 109.3
C9 C10 H10A 109.3
C9 C10 H10B 109.3
C9 C10 C11 111.57(16)
C24 C29 H29 119.3
C28 C29 C24 121.38(18)
C28 C29 H29 119.3
C44 C45 H45A 109.5
C44 C45 H45B 109.5
C44 C45 H45C 109.5
H45A C45 H45B 109.5
H45A C45 H45C 109.5
H45B C45 H45C 109.5
C12 C11 H11A 109.2
C12 C11 H11B 109.2
C10 C11 C12 112.25(17)
C10 C11 H11A 109.2
C10 C11 H11B 109.2
H11A C11 H11B 107.9
C8 C9 H9A 109.4
C8 C9 H9B 109.4
C10 C9 C8 111.05(17)
C10 C9 H9A 109.4
C10 C9 H9B 109.4
H9A C9 H9B 108.0

loop_
_geom_bond_atom_site_label_1
_geom_bond_atom_site_label_2
_geom_bond_distance
S1 O1 1.4899(13)
S1 N1 1.7170(14)
S1 C44 1.8493(19)
P1 C17 1.8539(18)
P1 C7 1.8737(18)
P1 C1 1.8638(18)
N1 C48 1.494(2)
N1 C19 1.495(2)
C35 C30 1.445(2)
C35 C34 1.434(3)
C35 C36 1.411(3)
C43 H43 0.9300
C43 C30 1.390(3)
C43 C42 1.388(3)
C17 C18 1.421(2)
C17 C16 1.398(3)
C37 C42 1.439(3)
C37 C38 1.429(3)
C37 C36 1.416(3)
C18 C13 1.394(2)
C18 C19 1.535(2)
C21 H21 0.9300
C21 C20 1.375(2)
C21 C22 1.415(3)
C26 H26 0.9300
C26 C25 1.421(3)
C26 C27 1.368(3)
C16 H16 0.9300
C16 C15 1.387(2)
C33 H33 0.9300
C33 C34 1.356(3)
C33 C32 1.420(3)
C30 C31 1.428(3)
C25 C20 1.434(2)
C25 C24 1.430(2)
C20 C19 1.530(2)
C42 C41 1.429(3)
C14 H14 0.9300
C14 C15 1.383(3)
C14 C13 1.388(3)
C7 H7 0.9800
C7 C8 1.532(3)
C7 C12 1.531(2)
C34 H34 0.9300
C15 H15 0.9300
C32 H32 0.9300
C32 C31 1.355(3)
C13 H13 0.9300
C38 H38 0.9300
C38 C39 1.357(3)
C1 H1 0.9800
C1 C2 1.537(2)
C1 C6 1.540(2)
C24 C23 1.416(3)
C24 C29 1.416(3)
C36 C48 1.515(2)
C27 H27 0.9300
C27 C28 1.406(3)
C48 H48A 0.9700
C48 H48B 0.9700
C23 H23 0.9300
C23 C22 1.363(3)
C3 H3A 0.9700
C3 H3B 0.9700
C3 C2 1.524(3)
C3 C4 1.520(3)
C2 H2A 0.9700
C2 H2B 0.9700
C47 H47A 0.9600
C47 H47B 0.9600
C47 H47C 0.9600
C47 C44 1.537(2)
C4 H4A 0.9700
C4 H4B 0.9700
C4 C5 1.528(3)
C41 H41 0.9300
C41 C40 1.355(3)
C8 H8A 0.9700
C8 H8B 0.9700
C8 C9 1.532(3)
C5 H5A 0.9700
C5 H5B 0.9700
C5 C6 1.530(3)
C6 H6A 0.9700
C6 H6B 0.9700
C44 C46 1.521(3)
C44 C45 1.521(3)
C19 H19 0.9800
C31 H31 0.9300
C46 H46A 0.9600
C46 H46B 0.9600
C46 H46C 0.9600
C12 H12A 0.9700
C12 H12B 0.9700
C12 C11 1.528(2)
C22 H22 0.9300
C39 H39 0.9300
C39 C40 1.424(3)
C28 H28 0.9300
C28 C29 1.368(3)
C40 H40 0.9300
C10 H10A 0.9700
C10 H10B 0.9700
C10 C11 1.526(3)
C10 C9 1.520(3)
C29 H29 0.9300
C45 H45A 0.9600
C45 H45B 0.9600
C45 H45C 0.9600
C11 H11A 0.9700
C11 H11B 0.9700
C9 H9A 0.9700
C9 H9B 0.9700
